data_2014460
loop_
_publ_author_name
'Lynch, Daniel E.'
'McClenaghan, Ian'

_publ_section_title
;
 2-Acetamido-4-<i>p</i>-tolyl-1,3-thiazole and
 2-amino-4-<i>p</i>-tolyl-1,3-thiazolium chloride dihydrate
;
_journal_issue 11
_journal_name_full 'Acta Crystallographica Section C'
_journal_page_first o815
_journal_page_last o817
_journal_paper_doi 10.1107/S0108270104023418
_journal_volume 60
_journal_year 2004
_chemical_formula_iupac 'C10 H11 N2 S + , Cl - , 2H2 O'
_chemical_formula_moiety 'C10 H11 N2 S + , Cl - , 2H2 O'
_chemical_formula_sum 'C10 H15 Cl N2 O2 S'
_chemical_formula_weight 262.75
_chemical_name_systematic
;
2-amino-4-tolyl-1,3-thiazolium chloride dihydrate
;
_space_group_IT_number 19
_symmetry_cell_setting orthorhombic
_symmetry_space_group_name_Hall 'P 2ac 2ab'
_symmetry_space_group_name_H-M 'P 21 21 21'
_atom_sites_solution_hydrogens geom
_atom_sites_solution_primary direct
_atom_sites_solution_secondary difmap
_audit_creation_method SHELXL97
_cell_angle_alpha 90.00
_cell_angle_beta 90.00
_cell_angle_gamma 90.00
_cell_formula_units_Z 4
_cell_length_a 6.8815(6)
_cell_length_b 9.3072(14)
_cell_length_c 19.499(3)
_cell_measurement_reflns_used 2244
_cell_measurement_temperature 120(2)
_cell_measurement_theta_max 27.10
_cell_measurement_theta_min 2.91
_cell_volume 1248.9(3)
_computing_cell_refinement 'DENZO and COLLECT'
_computing_data_collection 'DENZO (Otwinowski & Minor, 1997) and COLLECT (Nonius, 1998)'
_computing_data_reduction 'DENZO, SCALEPACK (Otwinowski & Minor, 1997) and COLLECT'
_computing_molecular_graphics 'PLATON (Spek, 2003)'
_computing_publication_material SHELXL97
_computing_structure_refinement 'SHELXL97 (Sheldrick, 1997)'
_computing_structure_solution 'SHELXS97 (Sheldrick, 1997)'
_diffrn_ambient_temperature 120(2)
_diffrn_detector_area_resol_mean 9.091
_diffrn_measured_fraction_theta_full 0.995
_diffrn_measured_fraction_theta_max 0.995
_diffrn_measurement_device_type 'Nonius KappaCCD area-detector'
_diffrn_measurement_method '\f and \w'
_diffrn_radiation_monochromator graphite
_diffrn_radiation_source 'Bruker Nonius FR591 rotating anode'
_diffrn_radiation_type MoK\a
_diffrn_radiation_wavelength 0.71073
_diffrn_reflns_av_R_equivalents 0.1560
_diffrn_reflns_av_sigmaI/netI 0.0870
_diffrn_reflns_limit_h_max 8
_diffrn_reflns_limit_h_min -8
_diffrn_reflns_limit_k_max 11
_diffrn_reflns_limit_k_min -9
_diffrn_reflns_limit_l_max 24
_diffrn_reflns_limit_l_min -23
_diffrn_reflns_number 9123
_diffrn_reflns_theta_full 26.00
_diffrn_reflns_theta_max 26.00
_diffrn_reflns_theta_min 3.03
_diffrn_standards_decay_% 0
_diffrn_standards_number 0
_exptl_absorpt_coefficient_mu 0.461
_exptl_absorpt_correction_type none
_exptl_crystal_colour colourless
_exptl_crystal_density_diffrn 1.397
_exptl_crystal_density_meas ?
_exptl_crystal_density_method 'not measured'
_exptl_crystal_description needle
_exptl_crystal_F_000 552
_exptl_crystal_size_max 0.35
_exptl_crystal_size_mid 0.02
_exptl_crystal_size_min 0.02
_refine_diff_density_max 0.436
_refine_diff_density_min -0.466
_refine_ls_abs_structure_details ' not determined. See Experimental section.'
_refine_ls_abs_structure_Flack 0.0(9)
_refine_ls_extinction_method none
_refine_ls_goodness_of_fit_ref 1.064
_refine_ls_hydrogen_treatment mixed
_refine_ls_matrix_type full
_refine_ls_number_parameters 159
_refine_ls_number_reflns 1441
_refine_ls_number_restraints 6
_refine_ls_restrained_S_all 1.062
_refine_ls_R_factor_all 0.0969
_refine_ls_R_factor_gt 0.0628
_refine_ls_shift/su_max 0.000
_refine_ls_shift/su_mean 0.000
_refine_ls_structure_factor_coef Fsqd
_refine_ls_weighting_details 'w = 1/[\s^2^(Fo^2^)+(0.0775P)^2^+0.1085P] where P=(Fo^2^+2Fc^2^)/3'
_refine_ls_weighting_scheme calc
_refine_ls_wR_factor_gt 0.1383
_refine_ls_wR_factor_ref 0.1523
_reflns_number_gt 1048
_reflns_number_total 1441
_reflns_threshold_expression I>2\s(I)
_cod_data_source_file fa1090.cif
_cod_data_source_block II
_cod_depositor_comments
;
The following automatic conversions were performed:
'_symmetry_cell_setting' value 'Orthorhombic' changed to 'orthorhombic'
according to '/home/saulius/struct/CIF-dictionaries/cif_core.dic'
dictionary named 'cif_core.dic' version 2.4.1 from 2010-06-29.

Automatic conversion script
Id: cif_fix_enum 1527 2010-12-29 10:47:43Z saulius 

The following automatic conversions were performed:

'_symmetry_cell_setting' value 'Orthorhombic' changed to
'orthorhombic' according to
/home/saulius/struct/CIF-dictionaries/cif_core.dic dictionary named
'cif_core.dic' version 2.4.1 from 2010-06-29.

Automatic conversion script
Id: cif_fix_values 1715 2011-07-08 13:25:40Z adriana 

The following automatic conversions were performed:

'_exptl_crystal_density_meas' value 'not measured' was changed to '?'
- the value is perceived as not measured.

Automatic conversion script
Id: cif_fix_values 3008 2015-01-20 13:52:24Z robertas 
;
_cod_database_code 2014460
_cod_database_fobs_code 2014460

loop_
_symmetry_equiv_pos_as_xyz
'x, y, z'
'-x+1/2, -y, z+1/2'
'-x, y+1/2, -z+1/2'
'x+1/2, -y+1/2, -z'

loop_
_atom_site_label
_atom_site_fract_x
_atom_site_fract_y
_atom_site_fract_z
_atom_site_U_iso_or_equiv
_atom_site_adp_type
_atom_site_calc_flag
_atom_site_refinement_flags
_atom_site_occupancy
_atom_site_disorder_assembly
_atom_site_disorder_group
_atom_site_type_symbol
S1 0.6173(2) 0.10019(18) -0.17494(9) 0.0381(5) Uani d . 1 . . S
N3 0.6432(7) 0.2996(5) -0.0877(3) 0.0312(12) Uani d . 1 . . N
H3 0.6547 0.3855 -0.0693 0.039 Uiso calc R 1 . . H
N21 0.6430(7) 0.3850(6) -0.2005(3) 0.0354(12) Uani d . 1 . . N
H21 0.6521 0.4742 -0.1860 0.044 Uiso calc R 1 . . H
H22 0.6383 0.3667 -0.2447 0.044 Uiso calc R 1 . . H
C2 0.6365(9) 0.2782(7) -0.1558(3) 0.0339(15) Uani d . 1 . . C
C4 0.6302(9) 0.1739(6) -0.0486(3) 0.0295(14) Uani d . 1 . . C
C5 0.6176(10) 0.0580(7) -0.0872(3) 0.0398(16) Uani d . 1 . . C
H5 0.6096 -0.0370 -0.0696 0.050 Uiso calc R 1 . . H
C41 0.6339(9) 0.1855(7) 0.0270(3) 0.0309(14) Uani d . 1 . . C
C42 0.6516(9) 0.0617(7) 0.0679(3) 0.0349(15) Uani d . 1 . . C
H42 0.6633 -0.0302 0.0471 0.044 Uiso calc R 1 . . H
C43 0.6518(9) 0.0744(7) 0.1385(3) 0.0355(16) Uani d . 1 . . C
H43 0.6643 -0.0097 0.1658 0.044 Uiso calc R 1 . . H
C44 0.6342(9) 0.2060(7) 0.1704(4) 0.0347(14) Uani d . 1 . . C
C45 0.6158(9) 0.3280(7) 0.1304(3) 0.0327(15) Uani d . 1 . . C
H45 0.6031 0.4197 0.1514 0.041 Uiso calc R 1 . . H
C46 0.6158(9) 0.3156(7) 0.0592(3) 0.0335(15) Uani d . 1 . . C
H46 0.6030 0.3999 0.0321 0.042 Uiso calc R 1 . . H
C47 0.6348(10) 0.2194(7) 0.2479(3) 0.0392(16) Uani d . 1 . . C
H471 0.5830 0.1311 0.2683 0.049 Uiso calc R 1 . . H
H472 0.5537 0.3011 0.2616 0.049 Uiso calc R 1 . . H
H473 0.7682 0.2347 0.2640 0.049 Uiso calc R 1 . . H
Cl1 0.6618(2) 0.63450(17) -0.07781(8) 0.0390(5) Uani d . 1 . . Cl
O1W 0.3448(7) 0.7854(6) -0.1681(2) 0.0447(12) Uani d D 1 . . O
H11W 0.432(7) 0.741(8) -0.143(3) 0.056 Uiso d D 1 . . H
H12W 0.240(6) 0.787(8) -0.142(3) 0.056 Uiso d D 1 . . H
O2W 0.5451(7) 0.6804(5) 0.0803(3) 0.0437(12) Uani d D 1 . . O
H21W 0.447(7) 0.739(6) 0.086(3) 0.055 Uiso d D 1 . . H
H22W 0.556(10) 0.669(8) 0.0358(12) 0.055 Uiso d D 1 . . H

loop_
_atom_site_aniso_label
_atom_site_aniso_U_11
_atom_site_aniso_U_22
_atom_site_aniso_U_33
_atom_site_aniso_U_12
_atom_site_aniso_U_13
_atom_site_aniso_U_23
S1 0.0377(9) 0.0418(9) 0.0347(9) 0.0028(8) -0.0041(8) -0.0082(8)
N3 0.029(3) 0.040(3) 0.024(3) 0.002(2) -0.002(2) -0.003(2)
N21 0.037(3) 0.042(3) 0.027(3) -0.002(3) -0.002(2) -0.003(2)
C2 0.028(3) 0.046(4) 0.027(4) -0.002(3) 0.001(3) -0.009(3)
C4 0.033(3) 0.027(3) 0.028(3) 0.003(3) -0.004(3) 0.000(3)
C5 0.041(4) 0.043(4) 0.036(4) 0.005(3) -0.002(3) 0.006(3)
C41 0.030(3) 0.035(4) 0.027(3) 0.000(3) -0.001(3) 0.000(3)
C42 0.037(4) 0.036(4) 0.031(4) 0.003(3) -0.005(3) -0.005(3)
C43 0.030(3) 0.037(4) 0.039(4) 0.004(3) 0.004(3) 0.010(3)
C44 0.026(3) 0.049(4) 0.030(3) -0.001(3) 0.002(3) 0.004(3)
C45 0.032(3) 0.036(4) 0.029(3) 0.001(3) 0.004(3) -0.007(3)
C46 0.036(4) 0.037(4) 0.028(3) 0.005(3) -0.003(3) 0.006(3)
C47 0.039(4) 0.051(4) 0.028(4) -0.002(4) 0.008(3) 0.005(3)
Cl1 0.0406(9) 0.0407(9) 0.0357(9) -0.0016(7) -0.0011(8) 0.0008(8)
O1W 0.046(3) 0.062(3) 0.026(3) 0.000(3) 0.000(2) 0.008(2)
O2W 0.045(3) 0.054(3) 0.032(3) 0.009(2) -0.002(2) -0.007(3)

loop_
_atom_type_symbol
_atom_type_description
_atom_type_scat_dispersion_real
_atom_type_scat_dispersion_imag
_atom_type_scat_source
C C 0.0033 0.0016 'International Tables Vol C Tables 4.2.6.8 and 6.1.1.4'
H H 0.0000 0.0000 'International Tables Vol C Tables 4.2.6.8 and 6.1.1.4'
N N 0.0061 0.0033 'International Tables Vol C Tables 4.2.6.8 and 6.1.1.4'
O O 0.0106 0.0060 'International Tables Vol C Tables 4.2.6.8 and 6.1.1.4'
S S 0.1246 0.1234 'International Tables Vol C Tables 4.2.6.8 and 6.1.1.4'
Cl Cl 0.1484 0.1585 'International Tables Vol C Tables 4.2.6.8 and 6.1.1.4'

loop_
_geom_angle_atom_site_label_1
_geom_angle_atom_site_label_2
_geom_angle_atom_site_label_3
_geom_angle
C2 S1 C5 90.2(3)
C2 N3 C4 114.4(5)
C2 N3 H3 122.8
C4 N3 H3 122.8
C2 N21 H21 120.0
C2 N21 H22 120.0
H21 N21 H22 120.0
N21 C2 N3 122.6(6)
N21 C2 S1 126.1(5)
N3 C2 S1 111.3(5)
C5 C4 N3 112.1(5)
C5 C4 C41 129.1(6)
N3 C4 C41 118.8(5)
C4 C5 S1 111.9(5)
C4 C5 H5 124.0
S1 C5 H5 124.0
C46 C41 C42 118.2(6)
C46 C41 C4 121.3(6)
C42 C41 C4 120.4(5)
C43 C42 C41 119.6(6)
C43 C42 H42 120.2
C41 C42 H42 120.2
C42 C43 C44 121.7(6)
C42 C43 H43 119.2
C44 C43 H43 119.2
C43 C44 C45 118.9(6)
C43 C44 C47 121.5(6)
C45 C44 C47 119.6(6)
C44 C45 C46 119.6(6)
C44 C45 H45 120.2
C46 C45 H45 120.2
C41 C46 C45 121.9(6)
C41 C46 H46 119.0
C45 C46 H46 119.0
C44 C47 H471 109.5
C44 C47 H472 109.5
H471 C47 H472 109.5
C44 C47 H473 109.5
H471 C47 H473 109.5
H472 C47 H473 109.5
H11W O1W H12W 104(3)
H21W O2W H22W 105(3)

loop_
_geom_bond_atom_site_label_1
_geom_bond_atom_site_label_2
_geom_bond_site_symmetry_2
_geom_bond_distance
_geom_bond_publ_flag
S1 C2 . 1.704(7) ?
S1 C5 . 1.755(7) ?
N3 C2 . 1.342(8) ?
N3 C4 . 1.400(8) ?
N3 H3 . 0.88 ?
N21 C2 . 1.322(8) ?
N21 H21 . 0.88 ?
N21 H22 . 0.88 ?
C4 C5 . 1.318(9) ?
C4 C41 . 1.479(9) ?
C5 H5 . 0.95 ?
C41 C46 . 1.369(9) ?
C41 C42 . 1.407(9) ?
C42 C43 . 1.382(9) ?
C42 H42 . 0.95 ?
C43 C44 . 1.379(9) ?
C43 H43 . 0.95 ?
C44 C45 . 1.383(9) ?
C44 C47 . 1.516(9) ?
C45 C46 . 1.395(9) ?
C45 H45 . 0.95 ?
C46 H46 . 0.95 ?
C47 H471 . 0.98 ?
C47 H472 . 0.98 ?
C47 H473 . 0.98 ?
O1W H11W . 0.88(6) ?
O1W H12W . 0.88(5) ?
O2W H21W . 0.88(5) ?
O2W H22W . 0.88(2) ?

loop_
_geom_hbond_atom_site_label_D
_geom_hbond_atom_site_label_H
_geom_hbond_atom_site_label_A
_geom_hbond_site_symmetry_A
_geom_hbond_distance_DH
_geom_hbond_distance_HA
_geom_hbond_distance_DA
_geom_hbond_angle_DHA
_geom_hbond_publ_flag
N3 H3 Cl1 . 0.88 2.32 3.126(5) 151 yes
N21 H21 Cl1 . 0.88 2.58 3.337(6) 144 yes
N21 H22 O1W 3_644 0.88 1.86 2.726(7) 166 yes
O1W H11W Cl1 . 0.88(6) 2.26(6) 3.136(5) 178(7) yes
O1W H12W O2W 4_465 0.88(5) 1.83(3) 2.700(7) 169(8) yes
O2W H22W Cl1 . 0.88(2) 2.35(2) 3.214(5) 167(6) yes
O2W H21W Cl1 4_465 0.88(5) 2.29(3) 3.151(5) 166(6) yes

loop_
_geom_torsion_atom_site_label_1
_geom_torsion_atom_site_label_2
_geom_torsion_atom_site_label_3
_geom_torsion_atom_site_label_4
_geom_torsion
C4 N3 C2 N21 178.7(6)
C4 N3 C2 S1 -0.9(8)
C5 S1 C2 N21 -179.2(7)
C5 S1 C2 N3 0.3(5)
C2 N3 C4 C5 1.2(9)
C2 N3 C4 C41 -179.3(6)
N3 C4 C5 S1 -1.0(8)
C41 C4 C5 S1 179.6(6)
C2 S1 C5 C4 0.4(6)
C5 C4 C41 C46 -169.2(7)
N3 C4 C41 C46 11.4(10)
C5 C4 C41 C42 9.2(12)
N3 C4 C41 C42 -170.1(6)
C46 C41 C42 C43 -0.5(10)
C4 C41 C42 C43 -179.0(6)
C41 C42 C43 C44 0.3(11)
C42 C43 C44 C45 0.1(10)
C42 C43 C44 C47 -179.9(6)
C43 C44 C45 C46 -0.2(10)
C47 C44 C45 C46 179.8(6)
C42 C41 C46 C45 0.4(10)
C4 C41 C46 C45 178.9(6)
C44 C45 C46 C41 -0.1(11)

loop_
_cod_related_entry_id
_cod_related_entry_database
_cod_related_entry_code
1 ChemSpider 21134061
